data_4083936
loop_
_publ_author_name
'Mathur, Pradeep'
'Rai, Dhirendra K.'
'Joshi, Raj K.'
'Jha, Badrinath'
'Mobin, Shaikh M.'

_publ_section_title
;
 Synthesis of Novel Allene-Coordinated, Phosphido-Bridged Ru2Pt Clusters
 Involving Enyne to Allene Transformation
;
_journal_issue 14
_journal_name_full Organometallics
_journal_page_first 3857
_journal_paper_doi 10.1021/om500561b
_journal_volume 33
_journal_year 2014
_chemical_formula_sum 'C46 H28 Fe2 O6 Ru2'
_chemical_formula_weight 990.52
_chemical_name_systematic
;
 ?
;
_space_group_IT_number 14
_symmetry_cell_setting monoclinic
_symmetry_space_group_name_Hall '-P 2yn'
_symmetry_space_group_name_H-M 'P 1 21/n 1'
_atom_sites_solution_hydrogens geom
_atom_sites_solution_primary direct
_atom_sites_solution_secondary difmap
_audit_creation_method SHELXL-97
_cell_angle_alpha 90.00
_cell_angle_beta 108.980(2)
_cell_angle_gamma 90.00
_cell_formula_units_Z 4
_cell_length_a 18.2974(3)
_cell_length_b 9.47190(10)
_cell_length_c 23.7280(4)
_cell_measurement_reflns_used 17843
_cell_measurement_temperature 150(2)
_cell_measurement_theta_max 32.7864
_cell_measurement_theta_min 2.9581
_cell_volume 3888.75(11)
_computing_cell_refinement 'CrysAlis RED, Oxford Diffraction Ltd.,'
_computing_data_collection 'CrysAlis CCD, Oxford Diffraction Ltd.,'
_computing_data_reduction 'CrysAlis RED, Oxford Diffraction Ltd.,'
_computing_molecular_graphics Ortep3
_computing_publication_material Shelx97
_computing_structure_refinement 'SHELXL-97 (Sheldrick, 1997)'
_computing_structure_solution 'SHELXS-97 (Sheldrick, 1997)'
_diffrn_ambient_temperature 150(2)
_diffrn_detector_area_resol_mean 15.9948
_diffrn_measured_fraction_theta_full 0.998
_diffrn_measured_fraction_theta_max 0.998
_diffrn_measurement_device_type 'OXFORD DIFFRACTION XCALIBUR-S'
_diffrn_measurement_method \w/q-scan
_diffrn_radiation_monochromator graphite
_diffrn_radiation_source 'Enhance (Mo) X-ray Source'
_diffrn_radiation_type MoK\a
_diffrn_radiation_wavelength 0.71073
_diffrn_reflns_av_R_equivalents 0.0323
_diffrn_reflns_av_sigmaI/netI 0.0324
_diffrn_reflns_limit_h_max 21
_diffrn_reflns_limit_h_min -12
_diffrn_reflns_limit_k_max 11
_diffrn_reflns_limit_k_min -11
_diffrn_reflns_limit_l_max 27
_diffrn_reflns_limit_l_min -28
_diffrn_reflns_number 28707
_diffrn_reflns_theta_full 25.00
_diffrn_reflns_theta_max 25.00
_diffrn_reflns_theta_min 3.10
_exptl_absorpt_coefficient_mu 1.543
_exptl_absorpt_correction_T_max 0.7794
_exptl_absorpt_correction_T_min 0.6632
_exptl_absorpt_correction_type multi-scan
_exptl_absorpt_process_details
;
CrysAlis RED, Oxford Diffraction Ltd.,
Version 1.171.32.15 (release 10-01-2008 CrysAlis171 .NET)
(compiled Jan 10 2008,16:37:18)
Empirical absorption correction using spherical harmonics,
 implemented in SCALE3 ABSPACK scaling algorithm.
;
_exptl_crystal_colour red
_exptl_crystal_density_diffrn 1.692
_exptl_crystal_density_method 'not measured'
_exptl_crystal_description block
_exptl_crystal_F_000 1968
_exptl_crystal_size_max 0.29
_exptl_crystal_size_mid 0.23
_exptl_crystal_size_min 0.17
_refine_diff_density_max 0.538
_refine_diff_density_min -0.442
_refine_diff_density_rms 0.062
_refine_ls_extinction_method none
_refine_ls_goodness_of_fit_ref 0.927
_refine_ls_hydrogen_treatment riding
_refine_ls_matrix_type full
_refine_ls_number_parameters 505
_refine_ls_number_reflns 6839
_refine_ls_number_restraints 0
_refine_ls_restrained_S_all 0.927
_refine_ls_R_factor_all 0.0301
_refine_ls_R_factor_gt 0.0218
_refine_ls_shift/su_max 0.002
_refine_ls_shift/su_mean 0.000
_refine_ls_structure_factor_coef Fsqd
_refine_ls_weighting_details 'calc w=1/[\s^2^(Fo^2^)+(0.0296P)^2^+0.0000P] where P=(Fo^2^+2Fc^2^)/3'
_refine_ls_weighting_scheme calc
_refine_ls_wR_factor_gt 0.0493
_refine_ls_wR_factor_ref 0.0506
_reflns_number_gt 5576
_reflns_number_total 6839
_reflns_threshold_expression >2sigma(I)
_cod_data_source_file om500561b_si_002.cif
_cod_data_source_block 4
_cod_depositor_comments
;
The following automatic conversions were performed:

'_symmetry_cell_setting' value 'Monoclinic' changed to 'monoclinic'
according to
/usr/data/users/saulius/crontab/automatic-downloads/rss-feeds/ACS/lib/dictionaries/cif_core.dic
dictionary named 'cif_core.dic' version 2.4.2 from 2011-04-26.

Automatic conversion script
Id: cif_fix_values 2281 2013-09-26 08:29:07Z andrius 

 Adding full bibliography for 4083933--4083941.cif.
;
_cod_original_cell_volume 3888.75(10)
_cod_original_sg_symbol_H-M 'P 21/n'
_cod_database_code 4083936

loop_
_symmetry_equiv_pos_as_xyz
'x, y, z'
'-x+1/2, y+1/2, -z+1/2'
'-x, -y, -z'
'x-1/2, -y-1/2, z-1/2'

loop_
_atom_site_label
_atom_site_type_symbol
_atom_site_fract_x
_atom_site_fract_y
_atom_site_fract_z
_atom_site_U_iso_or_equiv
_atom_site_adp_type
_atom_site_occupancy
_atom_site_symmetry_multiplicity
_atom_site_calc_flag
_atom_site_refinement_flags
Ru1 Ru 0.501074(12) 0.308716(19) 0.602776(9) 0.02366(6) Uani 1 1 d .
Ru2 Ru 0.459794(11) 0.041133(19) 0.620510(8) 0.01861(6) Uani 1 1 d .
Fe1 Fe 0.67659(2) 0.31695(3) 0.793381(16) 0.02387(9) Uani 1 1 d .
Fe2 Fe 0.13219(2) -0.00858(3) 0.673392(15) 0.02011(8) Uani 1 1 d .
O1 O 0.64600(12) 0.2791(2) 0.56389(9) 0.0487(5) Uani 1 1 d .
O2 O 0.52166(13) 0.60410(19) 0.65352(10) 0.0502(6) Uani 1 1 d .
O3 O 0.40732(13) 0.3845(2) 0.47292(9) 0.0512(6) Uani 1 1 d .
O4 O 0.39511(12) 0.0231(2) 0.48576(9) 0.0442(5) Uani 1 1 d .
O5 O 0.36447(12) -0.20621(19) 0.64297(9) 0.0447(5) Uani 1 1 d .
O6 O 0.60202(11) -0.13599(19) 0.62934(8) 0.0371(5) Uani 1 1 d .
C1 C 0.59453(17) 0.2920(3) 0.58016(12) 0.0334(7) Uani 1 1 d .
C2 C 0.51465(16) 0.4950(3) 0.63272(13) 0.0329(6) Uani 1 1 d .
C3 C 0.44290(17) 0.3574(3) 0.52080(13) 0.0353(7) Uani 1 1 d .
C4 C 0.42041(15) 0.0301(3) 0.53621(12) 0.0277(6) Uani 1 1 d .
C5 C 0.40083(15) -0.1161(3) 0.63598(11) 0.0267(6) Uani 1 1 d .
C6 C 0.54851(16) -0.0721(3) 0.62525(11) 0.0251(6) Uani 1 1 d .
C7 C 0.54579(14) 0.2075(2) 0.68457(10) 0.0206(5) Uani 1 1 d .
C8 C 0.48959(14) 0.1500(2) 0.70846(10) 0.0198(5) Uani 1 1 d .
C9 C 0.50449(13) 0.0738(2) 0.76356(11) 0.0197(5) Uani 1 1 d .
C10 C 0.51481(14) 0.0074(2) 0.80806(11) 0.0221(5) Uani 1 1 d .
C11 C 0.40047(14) 0.2572(2) 0.61986(10) 0.0208(5) Uani 1 1 d .
C12 C 0.40977(13) 0.1862(2) 0.67432(10) 0.0190(5) Uani 1 1 d .
C13 C 0.34632(14) 0.1539(2) 0.69501(10) 0.0202(5) Uani 1 1 d .
C14 C 0.28987(14) 0.1350(2) 0.70849(10) 0.0202(5) Uani 1 1 d .
C15 C 0.62901(14) 0.1980(2) 0.71844(11) 0.0232(5) Uani 1 1 d .
C16 C 0.67014(14) 0.1109(2) 0.76865(11) 0.0270(6) Uani 1 1 d .
H16 H 0.6483 0.0364 0.7847 0.032 Uiso 1 1 calc R
C17 C 0.74826(15) 0.1545(3) 0.79003(13) 0.0326(6) Uani 1 1 d .
H17 H 0.7876 0.1143 0.8227 0.039 Uiso 1 1 calc R
C18 C 0.75779(15) 0.2683(3) 0.75439(12) 0.0305(6) Uani 1 1 d .
H18 H 0.8046 0.3176 0.7590 0.037 Uiso 1 1 calc R
C19 C 0.68578(14) 0.2957(2) 0.71091(11) 0.0268(6) Uani 1 1 d .
H19 H 0.6761 0.3672 0.6813 0.032 Uiso 1 1 calc R
C20 C 0.63284(15) 0.3324(3) 0.86179(12) 0.0319(6) Uani 1 1 d .
H20 H 0.6138 0.2565 0.8792 0.038 Uiso 1 1 calc R
C21 C 0.71043(16) 0.3822(3) 0.87994(12) 0.0357(7) Uani 1 1 d .
H21 H 0.7524 0.3456 0.9117 0.043 Uiso 1 1 calc R
C22 C 0.71401(16) 0.4955(3) 0.84246(12) 0.0344(7) Uani 1 1 d .
H22 H 0.7588 0.5486 0.8444 0.041 Uiso 1 1 calc R
C23 C 0.63907(16) 0.5164(3) 0.80136(12) 0.0322(6) Uani 1 1 d .
H23 H 0.6248 0.5861 0.7709 0.039 Uiso 1 1 calc R
C24 C 0.58917(15) 0.4160(3) 0.81328(12) 0.0298(6) Uani 1 1 d .
H24 H 0.5355 0.4063 0.7923 0.036 Uiso 1 1 calc R
C25 C 0.53325(14) -0.0768(2) 0.86145(11) 0.0237(6) Uani 1 1 d .
C26 C 0.48932(16) -0.0675(3) 0.89957(11) 0.0302(6) Uani 1 1 d .
H26 H 0.4469 -0.0040 0.8911 0.036 Uiso 1 1 calc R
C27 C 0.50816(18) -0.1518(3) 0.94998(12) 0.0395(7) Uani 1 1 d .
H27 H 0.4784 -0.1457 0.9761 0.047 Uiso 1 1 calc R
C28 C 0.56897(19) -0.2434(3) 0.96259(13) 0.0451(8) Uani 1 1 d .
H28 H 0.5812 -0.3004 0.9974 0.054 Uiso 1 1 calc R
C29 C 0.61280(19) -0.2539(3) 0.92512(13) 0.0454(8) Uani 1 1 d .
H29 H 0.6549 -0.3181 0.9339 0.054 Uiso 1 1 calc R
C30 C 0.59482(16) -0.1699(3) 0.87461(12) 0.0339(6) Uani 1 1 d .
H30 H 0.6250 -0.1763 0.8488 0.041 Uiso 1 1 calc R
C31 C 0.22033(13) 0.1151(2) 0.72261(10) 0.0192(5) Uani 1 1 d .
C32 C 0.15094(14) 0.1961(2) 0.69890(11) 0.0234(5) Uani 1 1 d .
H32 H 0.1442 0.2750 0.6730 0.028 Uiso 1 1 calc R
C33 C 0.09433(14) 0.1381(2) 0.72081(11) 0.0264(6) Uani 1 1 d .
H33 H 0.0429 0.1716 0.7123 0.032 Uiso 1 1 calc R
C34 C 0.12724(15) 0.0217(2) 0.75750(11) 0.0254(6) Uani 1 1 d .
H34 H 0.1017 -0.0365 0.7778 0.030 Uiso 1 1 calc R
C35 C 0.20460(14) 0.0067(2) 0.75892(10) 0.0230(6) Uani 1 1 d .
H35 H 0.2400 -0.0633 0.7803 0.028 Uiso 1 1 calc R
C36 C 0.16584(16) -0.0854(3) 0.60579(11) 0.0297(6) Uani 1 1 d .
H36 H 0.2134 -0.0653 0.5993 0.036 Uiso 1 1 calc R
C37 C 0.09647(16) -0.0072(3) 0.58285(11) 0.0307(6) Uani 1 1 d .
H37 H 0.0893 0.0743 0.5583 0.037 Uiso 1 1 calc R
C38 C 0.03952(15) -0.0721(3) 0.60298(11) 0.0300(6) Uani 1 1 d .
H38 H -0.0125 -0.0419 0.5944 0.036 Uiso 1 1 calc R
C39 C 0.07420(16) -0.1896(3) 0.63813(12) 0.0316(6) Uani 1 1 d .
H39 H 0.0494 -0.2525 0.6573 0.038 Uiso 1 1 calc R
C40 C 0.15226(16) -0.1980(3) 0.63987(11) 0.0304(6) Uani 1 1 d .
H40 H 0.1889 -0.2672 0.6604 0.036 Uiso 1 1 calc R
C41 C 0.32186(14) 0.3024(2) 0.58244(11) 0.0243(6) Uani 1 1 d .
C42 C 0.30474(17) 0.4472(3) 0.58048(13) 0.0411(7) Uani 1 1 d .
H42 H 0.3427 0.5119 0.6030 0.049 Uiso 1 1 calc R
C43 C 0.23328(19) 0.4960(3) 0.54612(15) 0.0541(9) Uani 1 1 d .
H43 H 0.2221 0.5941 0.5455 0.065 Uiso 1 1 calc R
C44 C 0.17779(18) 0.4039(3) 0.51265(14) 0.0479(8) Uani 1 1 d .
H44 H 0.1291 0.4386 0.4881 0.057 Uiso 1 1 calc R
C45 C 0.19332(16) 0.2615(3) 0.51496(12) 0.0373(7) Uani 1 1 d .
H45 H 0.1551 0.1972 0.4925 0.045 Uiso 1 1 calc R
C46 C 0.26484(15) 0.2122(3) 0.55015(11) 0.0287(6) Uani 1 1 d .
H46 H 0.2747 0.1135 0.5520 0.034 Uiso 1 1 calc R

loop_
_atom_site_aniso_label
_atom_site_aniso_U_11
_atom_site_aniso_U_22
_atom_site_aniso_U_33
_atom_site_aniso_U_23
_atom_site_aniso_U_13
_atom_site_aniso_U_12
Ru1 0.02958(12) 0.01817(10) 0.02581(12) 0.00504(8) 0.01256(10) -0.00140(9)
Ru2 0.02141(11) 0.01575(10) 0.01909(11) 0.00168(8) 0.00717(9) 0.00011(8)
Fe1 0.01838(19) 0.02321(18) 0.0299(2) -0.00385(15) 0.00765(16) -0.00167(15)
Fe2 0.02204(19) 0.01837(17) 0.02026(19) -0.00101(14) 0.00732(16) -0.00177(15)
O1 0.0510(14) 0.0522(13) 0.0567(14) -0.0024(10) 0.0366(12) -0.0029(11)
O2 0.0622(15) 0.0201(10) 0.0693(16) -0.0031(10) 0.0229(12) -0.0021(10)
O3 0.0666(16) 0.0518(13) 0.0317(13) 0.0163(10) 0.0110(12) -0.0038(12)
O4 0.0575(14) 0.0470(12) 0.0228(12) -0.0011(9) 0.0057(10) 0.0052(10)
O5 0.0459(13) 0.0281(10) 0.0663(15) 0.0033(10) 0.0267(12) -0.0108(10)
O6 0.0294(11) 0.0370(10) 0.0448(12) 0.0046(9) 0.0122(9) 0.0093(9)
C1 0.0473(18) 0.0252(14) 0.0335(16) 0.0046(12) 0.0208(15) -0.0060(13)
C2 0.0335(16) 0.0259(14) 0.0423(18) 0.0086(13) 0.0165(14) 0.0007(12)
C3 0.0461(18) 0.0276(14) 0.0374(18) 0.0082(13) 0.0207(15) -0.0032(13)
C4 0.0318(15) 0.0245(13) 0.0283(16) 0.0022(11) 0.0116(13) 0.0061(12)
C5 0.0299(15) 0.0227(13) 0.0283(15) 0.0001(11) 0.0104(12) 0.0033(12)
C6 0.0294(15) 0.0229(13) 0.0219(14) 0.0006(10) 0.0069(12) -0.0035(12)
C7 0.0244(14) 0.0146(11) 0.0237(14) -0.0025(10) 0.0089(11) -0.0029(10)
C8 0.0238(13) 0.0145(11) 0.0198(13) -0.0012(9) 0.0056(11) -0.0011(10)
C9 0.0167(13) 0.0203(12) 0.0212(14) -0.0015(10) 0.0049(11) -0.0010(10)
C10 0.0209(14) 0.0198(12) 0.0230(14) -0.0024(11) 0.0036(11) -0.0012(10)
C11 0.0230(13) 0.0159(11) 0.0236(14) 0.0017(10) 0.0078(11) 0.0038(10)
C12 0.0222(13) 0.0149(11) 0.0208(13) -0.0011(9) 0.0080(11) -0.0010(10)
C13 0.0238(14) 0.0183(12) 0.0157(13) -0.0006(10) 0.0026(11) 0.0009(11)
C14 0.0250(14) 0.0168(11) 0.0169(13) -0.0004(10) 0.0042(11) 0.0000(11)
C15 0.0231(14) 0.0186(12) 0.0301(15) -0.0033(10) 0.0117(12) -0.0027(11)
C16 0.0218(14) 0.0222(13) 0.0358(16) -0.0017(11) 0.0077(12) 0.0000(11)
C17 0.0213(14) 0.0298(14) 0.0449(17) -0.0046(12) 0.0082(13) 0.0056(12)
C18 0.0203(14) 0.0299(14) 0.0438(17) -0.0093(12) 0.0139(13) -0.0020(12)
C19 0.0289(15) 0.0226(13) 0.0329(15) -0.0060(11) 0.0157(13) -0.0037(11)
C20 0.0307(15) 0.0371(15) 0.0300(16) -0.0063(12) 0.0127(13) -0.0036(13)
C21 0.0309(16) 0.0416(16) 0.0319(16) -0.0120(13) 0.0066(13) -0.0036(13)
C22 0.0311(16) 0.0316(15) 0.0428(18) -0.0144(13) 0.0152(14) -0.0076(12)
C23 0.0343(16) 0.0276(14) 0.0374(17) -0.0054(12) 0.0154(14) 0.0021(12)
C24 0.0215(14) 0.0342(14) 0.0350(16) -0.0113(12) 0.0109(13) -0.0009(12)
C25 0.0275(14) 0.0197(12) 0.0194(13) -0.0001(10) 0.0016(11) -0.0068(11)
C26 0.0337(16) 0.0273(13) 0.0284(15) -0.0009(11) 0.0084(13) -0.0094(12)
C27 0.057(2) 0.0384(16) 0.0234(15) -0.0026(13) 0.0136(15) -0.0223(16)
C28 0.063(2) 0.0354(16) 0.0260(17) 0.0089(13) -0.0010(16) -0.0142(16)
C29 0.052(2) 0.0315(15) 0.0392(18) 0.0089(14) -0.0037(16) 0.0055(15)
C30 0.0377(17) 0.0300(14) 0.0294(16) 0.0025(12) 0.0045(13) 0.0009(13)
C31 0.0219(13) 0.0183(12) 0.0164(13) -0.0031(9) 0.0050(11) -0.0015(10)
C32 0.0264(14) 0.0171(12) 0.0261(14) -0.0001(10) 0.0076(12) 0.0006(11)
C33 0.0216(14) 0.0258(13) 0.0333(15) -0.0084(11) 0.0108(12) -0.0007(11)
C34 0.0304(15) 0.0262(13) 0.0235(14) -0.0045(11) 0.0142(12) -0.0073(12)
C35 0.0269(14) 0.0219(12) 0.0180(13) -0.0001(10) 0.0042(11) 0.0008(11)
C36 0.0299(15) 0.0351(14) 0.0267(15) -0.0087(12) 0.0128(13) -0.0025(12)
C37 0.0393(17) 0.0316(14) 0.0196(14) -0.0011(11) 0.0076(13) -0.0041(13)
C38 0.0242(15) 0.0371(15) 0.0261(15) -0.0074(12) 0.0045(12) -0.0045(12)
C39 0.0410(17) 0.0265(14) 0.0294(15) -0.0065(11) 0.0142(13) -0.0132(13)
C40 0.0417(17) 0.0219(13) 0.0260(15) -0.0072(11) 0.0089(13) 0.0035(12)
C41 0.0288(14) 0.0256(13) 0.0199(13) 0.0071(10) 0.0098(12) 0.0064(11)
C42 0.0444(18) 0.0305(15) 0.0387(18) 0.0021(13) 0.0004(15) 0.0118(14)
C43 0.053(2) 0.0382(17) 0.057(2) 0.0075(16) -0.0021(18) 0.0223(16)
C44 0.0344(18) 0.059(2) 0.044(2) 0.0198(16) 0.0047(15) 0.0223(16)
C45 0.0295(16) 0.0544(18) 0.0259(16) 0.0076(13) 0.0060(13) -0.0029(14)
C46 0.0279(15) 0.0306(14) 0.0278(15) 0.0096(11) 0.0094(13) 0.0021(12)

loop_
_atom_type_symbol
_atom_type_description
_atom_type_scat_dispersion_real
_atom_type_scat_dispersion_imag
_atom_type_scat_source
C C 0.0033 0.0016 'International Tables Vol C Tables 4.2.6.8 and 6.1.1.4'
H H 0.0000 0.0000 'International Tables Vol C Tables 4.2.6.8 and 6.1.1.4'
O O 0.0106 0.0060 'International Tables Vol C Tables 4.2.6.8 and 6.1.1.4'
Fe Fe 0.3463 0.8444 'International Tables Vol C Tables 4.2.6.8 and 6.1.1.4'
Ru Ru -1.2594 0.8363 'International Tables Vol C Tables 4.2.6.8 and 6.1.1.4'

loop_
_geom_angle_atom_site_label_1
_geom_angle_atom_site_label_2
_geom_angle_atom_site_label_3
_geom_angle
C2 Ru1 C3 96.72(11)
C2 Ru1 C1 99.14(11)
C3 Ru1 C1 89.30(11)
C2 Ru1 C11 99.40(10)
C3 Ru1 C11 91.12(10)
C1 Ru1 C11 161.27(10)
C2 Ru1 C7 96.66(10)
C3 Ru1 C7 164.61(10)
C1 Ru1 C7 96.02(10)
C11 Ru1 C7 79.23(9)
C2 Ru1 Ru2 145.37(8)
C3 Ru1 Ru2 106.67(8)
C1 Ru1 Ru2 106.18(7)
C11 Ru1 Ru2 55.89(6)
C7 Ru1 Ru2 57.98(6)
C4 Ru2 C6 93.16(10)
C4 Ru2 C5 96.51(11)
C6 Ru2 C5 94.11(10)
C4 Ru2 C8 154.96(9)
C6 Ru2 C8 105.01(9)
C5 Ru2 C8 99.17(9)
C4 Ru2 C12 122.97(9)
C6 Ru2 C12 142.82(9)
C5 Ru2 C12 90.44(9)
C8 Ru2 C12 37.97(8)
C4 Ru2 C11 91.44(9)
C6 Ru2 C11 151.77(9)
C5 Ru2 C11 113.02(9)
C8 Ru2 C11 64.46(8)
C12 Ru2 C11 36.04(8)
C4 Ru2 C7 130.77(9)
C6 Ru2 C7 87.81(9)
C5 Ru2 C7 132.56(9)
C8 Ru2 C7 35.93(8)
C12 Ru2 C7 62.87(8)
C11 Ru2 C7 68.39(8)
C4 Ru2 Ru1 85.25(7)
C6 Ru2 Ru1 104.96(7)
C5 Ru2 Ru1 160.74(7)
C8 Ru2 Ru1 73.62(6)
C12 Ru2 Ru1 72.81(5)
C11 Ru2 Ru1 47.72(6)
C7 Ru2 Ru1 47.53(5)
C19 Fe1 C16 68.96(10)
C19 Fe1 C20 162.62(11)
C16 Fe1 C20 107.38(11)
C19 Fe1 C24 125.94(11)
C16 Fe1 C24 122.24(10)
C20 Fe1 C24 40.55(10)
C19 Fe1 C21 155.35(10)
C16 Fe1 C21 123.56(11)
C20 Fe1 C21 40.90(10)
C24 Fe1 C21 68.34(11)
C19 Fe1 C23 108.51(11)
C16 Fe1 C23 158.04(11)
C20 Fe1 C23 68.15(11)
C24 Fe1 C23 40.44(10)
C21 Fe1 C23 68.08(11)
C19 Fe1 C17 68.37(11)
C16 Fe1 C17 40.65(10)
C20 Fe1 C17 120.66(11)
C24 Fe1 C17 156.82(11)
C21 Fe1 C17 106.24(11)
C23 Fe1 C17 160.43(11)
C19 Fe1 C22 121.00(11)
C16 Fe1 C22 159.81(11)
C20 Fe1 C22 68.37(11)
C24 Fe1 C22 68.23(10)
C21 Fe1 C22 40.40(11)
C23 Fe1 C22 40.55(11)
C17 Fe1 C22 123.14(11)
C19 Fe1 C18 40.49(10)
C16 Fe1 C18 68.56(10)
C20 Fe1 C18 155.56(11)
C24 Fe1 C18 161.89(11)
C21 Fe1 C18 119.84(11)
C23 Fe1 C18 124.58(11)
C17 Fe1 C18 40.57(10)
C22 Fe1 C18 106.68(11)
C19 Fe1 C15 41.55(9)
C16 Fe1 C15 41.49(10)
C20 Fe1 C15 124.51(10)
C24 Fe1 C15 108.11(10)
C21 Fe1 C15 161.26(11)
C23 Fe1 C15 122.00(11)
C17 Fe1 C15 69.38(10)
C22 Fe1 C15 157.13(11)
C18 Fe1 C15 69.41(10)
C32 Fe2 C31 41.39(9)
C32 Fe2 C36 120.88(10)
C31 Fe2 C36 105.85(10)
C32 Fe2 C37 105.94(10)
C31 Fe2 C37 121.82(10)
C36 Fe2 C37 40.81(10)
C32 Fe2 C35 69.03(10)
C31 Fe2 C35 41.15(9)
C36 Fe2 C35 123.14(10)
C37 Fe2 C35 159.16(10)
C32 Fe2 C40 157.17(10)
C31 Fe2 C40 121.42(10)
C36 Fe2 C40 40.45(10)
C37 Fe2 C40 68.34(10)
C35 Fe2 C40 108.02(10)
C32 Fe2 C33 40.60(9)
C31 Fe2 C33 68.84(9)
C36 Fe2 C33 157.21(10)
C37 Fe2 C33 121.82(10)
C35 Fe2 C33 68.30(10)
C40 Fe2 C33 161.14(10)
C32 Fe2 C38 122.68(10)
C31 Fe2 C38 158.89(10)
C36 Fe2 C38 68.49(11)
C37 Fe2 C38 40.75(10)
C35 Fe2 C38 158.85(10)
C40 Fe2 C38 68.30(11)
C33 Fe2 C38 108.05(10)
C32 Fe2 C39 159.79(11)
C31 Fe2 C39 158.26(10)
C36 Fe2 C39 68.10(10)
C37 Fe2 C39 68.13(10)
C35 Fe2 C39 123.36(10)
C40 Fe2 C39 40.56(10)
C33 Fe2 C39 124.80(10)
C38 Fe2 C39 40.36(10)
C32 Fe2 C34 68.37(9)
C31 Fe2 C34 68.69(9)
C36 Fe2 C34 160.26(11)
C37 Fe2 C34 158.23(11)
C35 Fe2 C34 40.46(10)
C40 Fe2 C34 124.97(10)
C33 Fe2 C34 40.36(10)
C38 Fe2 C34 123.34(10)
C39 Fe2 C34 109.55(10)
O1 C1 Ru1 175.9(3)
O2 C2 Ru1 175.9(2)
O3 C3 Ru1 178.4(2)
O4 C4 Ru2 178.4(2)
O5 C5 Ru2 177.4(2)
O6 C6 Ru2 177.9(2)
C8 C7 C15 120.5(2)
C8 C7 Ru1 115.42(17)
C15 C7 Ru1 124.02(16)
C8 C7 Ru2 65.95(12)
C15 C7 Ru2 130.98(15)
Ru1 C7 Ru2 74.49(7)
C7 C8 C9 127.0(2)
C7 C8 C12 114.1(2)
C9 C8 C12 118.7(2)
C7 C8 Ru2 78.12(13)
C9 C8 Ru2 122.32(16)
C12 C8 Ru2 72.19(13)
C10 C9 C8 177.6(3)
C9 C10 C25 175.3(3)
C12 C11 C41 119.2(2)
C12 C11 Ru1 116.12(17)
C41 C11 Ru1 124.39(16)
C12 C11 Ru2 69.98(12)
C41 C11 Ru2 128.27(16)
Ru1 C11 Ru2 76.38(7)
C11 C12 C13 122.9(2)
C11 C12 C8 114.8(2)
C13 C12 C8 122.3(2)
C11 C12 Ru2 73.98(13)
C13 C12 Ru2 125.80(15)
C8 C12 Ru2 69.84(12)
C14 C13 C12 174.3(3)
C13 C14 C31 177.8(3)
C16 C15 C19 105.4(2)
C16 C15 C7 130.8(2)
C19 C15 C7 123.4(2)
C16 C15 Fe1 68.72(14)
C19 C15 Fe1 68.59(13)
C7 C15 Fe1 120.82(16)
C17 C16 C15 108.9(2)
C17 C16 Fe1 70.03(14)
C15 C16 Fe1 69.79(13)
C17 C16 H16 125.6
C15 C16 H16 125.6
Fe1 C16 H16 126.2
C16 C17 C18 108.4(2)
C16 C17 Fe1 69.32(14)
C18 C17 Fe1 69.80(14)
C16 C17 H17 125.8
C18 C17 H17 125.8
Fe1 C17 H17 126.6
C19 C18 C17 108.1(2)
C19 C18 Fe1 69.21(14)
C17 C18 Fe1 69.63(14)
C19 C18 H18 126.0
C17 C18 H18 126.0
Fe1 C18 H18 126.8
C18 C19 C15 109.3(2)
C18 C19 Fe1 70.30(15)
C15 C19 Fe1 69.85(14)
C18 C19 H19 125.4
C15 C19 H19 125.4
Fe1 C19 H19 126.1
C24 C20 C21 107.8(2)
C24 C20 Fe1 69.83(15)
C21 C20 Fe1 69.69(15)
C24 C20 H20 126.1
C21 C20 H20 126.1
Fe1 C20 H20 125.9
C22 C21 C20 107.9(3)
C22 C21 Fe1 69.91(16)
C20 C21 Fe1 69.41(15)
C22 C21 H21 126.0
C20 C21 H21 126.0
Fe1 C21 H21 126.2
C21 C22 C23 107.9(2)
C21 C22 Fe1 69.70(15)
C23 C22 Fe1 69.66(15)
C21 C22 H22 126.0
C23 C22 H22 126.0
Fe1 C22 H22 126.2
C24 C23 C22 108.3(2)
C24 C23 Fe1 69.71(14)
C22 C23 Fe1 69.79(15)
C24 C23 H23 125.9
C22 C23 H23 125.9
Fe1 C23 H23 126.2
C23 C24 C20 108.1(2)
C23 C24 Fe1 69.86(14)
C20 C24 Fe1 69.62(15)
C23 C24 H24 126.0
C20 C24 H24 126.0
Fe1 C24 H24 126.1
C30 C25 C26 119.5(2)
C30 C25 C10 119.4(2)
C26 C25 C10 121.0(2)
C27 C26 C25 119.3(3)
C27 C26 H26 120.3
C25 C26 H26 120.3
C28 C27 C26 120.8(3)
C28 C27 H27 119.6
C26 C27 H27 119.6
C27 C28 C29 120.5(3)
C27 C28 H28 119.8
C29 C28 H28 119.8
C28 C29 C30 119.4(3)
C28 C29 H29 120.3
C30 C29 H29 120.3
C25 C30 C29 120.5(3)
C25 C30 H30 119.7
C29 C30 H30 119.7
C35 C31 C14 127.3(2)
C35 C31 C32 107.2(2)
C14 C31 C32 125.4(2)
C35 C31 Fe2 69.75(13)
C14 C31 Fe2 122.89(16)
C32 C31 Fe2 69.26(13)
C33 C32 C31 108.0(2)
C33 C32 Fe2 70.41(13)
C31 C32 Fe2 69.35(13)
C33 C32 H32 126.0
C31 C32 H32 126.0
Fe2 C32 H32 125.8
C34 C33 C32 108.3(2)
C34 C33 Fe2 69.91(14)
C32 C33 Fe2 68.99(13)
C34 C33 H33 125.9
C32 C33 H33 125.9
Fe2 C33 H33 126.8
C33 C34 C35 108.5(2)
C33 C34 Fe2 69.73(14)
C35 C34 Fe2 69.34(13)
C33 C34 H34 125.8
C35 C34 H34 125.8
Fe2 C34 H34 126.7
C34 C35 C31 108.1(2)
C34 C35 Fe2 70.20(14)
C31 C35 Fe2 69.10(13)
C34 C35 H35 126.0
C31 C35 H35 126.0
Fe2 C35 H35 126.3
C40 C36 C37 108.2(2)
C40 C36 Fe2 70.26(14)
C37 C36 Fe2 69.65(14)
C40 C36 H36 125.9
C37 C36 H36 125.9
Fe2 C36 H36 125.8
C36 C37 C38 108.0(2)
C36 C37 Fe2 69.54(15)
C38 C37 Fe2 70.15(14)
C36 C37 H37 126.0
C38 C37 H37 126.0
Fe2 C37 H37 125.9
C39 C38 C37 107.6(2)
C39 C38 Fe2 69.85(15)
C37 C38 Fe2 69.10(14)
C39 C38 H38 126.2
C37 C38 H38 126.2
Fe2 C38 H38 126.4
C38 C39 C40 108.4(2)
C38 C39 Fe2 69.79(14)
C40 C39 Fe2 69.60(14)
C38 C39 H39 125.8
C40 C39 H39 125.8
Fe2 C39 H39 126.4
C36 C40 C39 107.8(2)
C36 C40 Fe2 69.29(14)
C39 C40 Fe2 69.85(14)
C36 C40 H40 126.1
C39 C40 H40 126.1
Fe2 C40 H40 126.3
C46 C41 C42 117.9(2)
C46 C41 C11 124.5(2)
C42 C41 C11 117.6(2)
C43 C42 C41 120.4(3)
C43 C42 H42 119.8
C41 C42 H42 119.8
C42 C43 C44 120.6(3)
C42 C43 H43 119.7
C44 C43 H43 119.7
C45 C44 C43 119.6(3)
C45 C44 H44 120.2
C43 C44 H44 120.2
C44 C45 C46 119.8(3)
C44 C45 H45 120.1
C46 C45 H45 120.1
C41 C46 C45 121.6(2)
C41 C46 H46 119.2
C45 C46 H46 119.2

loop_
_geom_bond_atom_site_label_1
_geom_bond_atom_site_label_2
_geom_bond_distance
Ru1 C2 1.888(3)
Ru1 C3 1.945(3)
Ru1 C1 1.958(3)
Ru1 C11 2.068(2)
Ru1 C7 2.079(2)
Ru1 Ru2 2.7163(3)
Ru2 C4 1.896(3)
Ru2 C6 1.918(3)
Ru2 C5 1.943(3)
Ru2 C8 2.230(2)
Ru2 C12 2.262(2)
Ru2 C11 2.314(2)
Ru2 C7 2.390(2)
Fe1 C19 2.028(2)
Fe1 C16 2.031(2)
Fe1 C20 2.035(3)
Fe1 C24 2.038(2)
Fe1 C21 2.039(3)
Fe1 C23 2.040(3)
Fe1 C17 2.040(2)
Fe1 C22 2.042(3)
Fe1 C18 2.042(2)
Fe1 C15 2.045(2)
Fe2 C32 2.026(2)
Fe2 C31 2.028(2)
Fe2 C36 2.031(2)
Fe2 C37 2.032(2)
Fe2 C35 2.036(2)
Fe2 C40 2.044(2)
Fe2 C33 2.045(2)
Fe2 C38 2.046(3)
Fe2 C39 2.047(2)
Fe2 C34 2.047(2)
O1 C1 1.135(3)
O2 C2 1.135(3)
O3 C3 1.140(3)
O4 C4 1.136(3)
O5 C5 1.127(3)
O6 C6 1.128(3)
C7 C8 1.433(3)
C7 C15 1.475(3)
C8 C9 1.439(3)
C8 C12 1.462(3)
C9 C10 1.190(3)
C10 C25 1.441(3)
C11 C12 1.417(3)
C11 C41 1.487(3)
C12 C13 1.433(3)
C13 C14 1.190(3)
C14 C31 1.430(3)
C15 C16 1.444(3)
C15 C19 1.445(3)
C16 C17 1.414(3)
C16 H16 0.9500
C17 C18 1.415(4)
C17 H17 0.9500
C18 C19 1.408(4)
C18 H18 0.9500
C19 H19 0.9500
C20 C24 1.411(4)
C20 C21 1.423(4)
C20 H20 0.9500
C21 C22 1.409(4)
C21 H21 0.9500
C22 C23 1.414(4)
C22 H22 0.9500
C23 C24 1.409(4)
C23 H23 0.9500
C24 H24 0.9500
C25 C30 1.384(3)
C25 C26 1.395(3)
C26 C27 1.385(4)
C26 H26 0.9500
C27 C28 1.366(4)
C27 H27 0.9500
C28 C29 1.381(4)
C28 H28 0.9500
C29 C30 1.386(4)
C29 H29 0.9500
C30 H30 0.9500
C31 C35 1.428(3)
C31 C32 1.433(3)
C32 C33 1.413(3)
C32 H32 0.9500
C33 C34 1.412(3)
C33 H33 0.9500
C34 C35 1.412(3)
C34 H34 0.9500
C35 H35 0.9500
C36 C40 1.409(3)
C36 C37 1.417(4)
C36 H36 0.9500
C37 C38 1.420(4)
C37 H37 0.9500
C38 C39 1.412(4)
C38 H38 0.9500
C39 C40 1.418(4)
C39 H39 0.9500
C40 H40 0.9500
C41 C46 1.373(3)
C41 C42 1.404(3)
C42 C43 1.377(4)
C42 H42 0.9500
C43 C44 1.378(4)
C43 H43 0.9500
C44 C45 1.377(4)
C44 H44 0.9500
C45 C46 1.384(4)
C45 H45 0.9500
C46 H46 0.9500

loop_
_geom_torsion_atom_site_label_1
_geom_torsion_atom_site_label_2
_geom_torsion_atom_site_label_3
_geom_torsion_atom_site_label_4
_geom_torsion
C2 Ru1 Ru2 C4 146.99(17)
C3 Ru1 Ru2 C4 16.55(11)
C1 Ru1 Ru2 C4 -77.67(12)
C11 Ru1 Ru2 C4 96.29(11)
C7 Ru1 Ru2 C4 -164.66(11)
C2 Ru1 Ru2 C6 -121.00(17)
C3 Ru1 Ru2 C6 108.56(11)
C1 Ru1 Ru2 C6 14.34(11)
C11 Ru1 Ru2 C6 -171.70(11)
C7 Ru1 Ru2 C6 -72.65(11)
C2 Ru1 Ru2 C5 50.8(3)
C3 Ru1 Ru2 C5 -79.6(2)
C1 Ru1 Ru2 C5 -173.8(2)
C11 Ru1 Ru2 C5 0.1(2)
C7 Ru1 Ru2 C5 99.2(2)
C2 Ru1 Ru2 C8 -19.41(16)
C3 Ru1 Ru2 C8 -149.85(10)
C1 Ru1 Ru2 C8 115.92(11)
C11 Ru1 Ru2 C8 -70.12(10)
C7 Ru1 Ru2 C8 28.94(10)
C2 Ru1 Ru2 C12 20.31(16)
C3 Ru1 Ru2 C12 -110.13(11)
C1 Ru1 Ru2 C12 155.65(11)
C11 Ru1 Ru2 C12 -30.39(10)
C7 Ru1 Ru2 C12 68.66(10)
C2 Ru1 Ru2 C11 50.70(17)
C3 Ru1 Ru2 C11 -79.73(12)
C1 Ru1 Ru2 C11 -173.96(12)
C7 Ru1 Ru2 C11 99.06(11)
C2 Ru1 Ru2 C7 -48.35(17)
C3 Ru1 Ru2 C7 -178.79(11)
C1 Ru1 Ru2 C7 86.99(11)
C11 Ru1 Ru2 C7 -99.06(11)
C2 Ru1 C1 O1 -133(3)
C3 Ru1 C1 O1 -36(3)
C11 Ru1 C1 O1 55(3)
C7 Ru1 C1 O1 129(3)
Ru2 Ru1 C1 O1 71(3)
C3 Ru1 C2 O2 135(4)
C1 Ru1 C2 O2 -135(4)
C11 Ru1 C2 O2 43(4)
C7 Ru1 C2 O2 -37(4)
Ru2 Ru1 C2 O2 2(4)
C2 Ru1 C3 O3 -112(9)
C1 Ru1 C3 O3 149(9)
C11 Ru1 C3 O3 -12(9)
C7 Ru1 C3 O3 38(10)
Ru2 Ru1 C3 O3 42(9)
C6 Ru2 C4 O4 138(8)
C5 Ru2 C4 O4 44(8)
C8 Ru2 C4 O4 -85(8)
C12 Ru2 C4 O4 -51(8)
C11 Ru2 C4 O4 -70(8)
C7 Ru2 C4 O4 -132(8)
Ru1 Ru2 C4 O4 -117(8)
C4 Ru2 C5 O5 -30(5)
C6 Ru2 C5 O5 -123(5)
C8 Ru2 C5 O5 131(5)
C12 Ru2 C5 O5 94(5)
C11 Ru2 C5 O5 65(5)
C7 Ru2 C5 O5 146(5)
Ru1 Ru2 C5 O5 65(5)
C4 Ru2 C6 O6 139(6)
C5 Ru2 C6 O6 -125(6)
C8 Ru2 C6 O6 -24(6)
C12 Ru2 C6 O6 -28(6)
C11 Ru2 C6 O6 40(6)
C7 Ru2 C6 O6 8(6)
Ru1 Ru2 C6 O6 53(6)
C2 Ru1 C7 C8 101.57(18)
C3 Ru1 C7 C8 -48.8(5)
C1 Ru1 C7 C8 -158.46(17)
C11 Ru1 C7 C8 3.22(16)
Ru2 Ru1 C7 C8 -53.12(14)
C2 Ru1 C7 C15 -76.0(2)
C3 Ru1 C7 C15 133.7(4)
C1 Ru1 C7 C15 24.0(2)
C11 Ru1 C7 C15 -174.3(2)
Ru2 Ru1 C7 C15 129.3(2)
C2 Ru1 C7 Ru2 154.69(9)
C3 Ru1 C7 Ru2 4.4(4)
C1 Ru1 C7 Ru2 -105.34(9)
C11 Ru1 C7 Ru2 56.34(7)
C4 Ru2 C7 C8 148.09(15)
C6 Ru2 C7 C8 -119.63(15)
C5 Ru2 C7 C8 -26.06(19)
C12 Ru2 C7 C8 36.63(13)
C11 Ru2 C7 C8 75.90(14)
Ru1 Ru2 C7 C8 127.71(15)
C4 Ru2 C7 C15 -101.5(2)
C6 Ru2 C7 C15 -9.2(2)
C5 Ru2 C7 C15 84.4(2)
C8 Ru2 C7 C15 110.4(3)
C12 Ru2 C7 C15 147.1(2)
C11 Ru2 C7 C15 -173.7(2)
Ru1 Ru2 C7 C15 -121.9(2)
C4 Ru2 C7 Ru1 20.38(14)
C6 Ru2 C7 Ru1 112.66(9)
C5 Ru2 C7 Ru1 -153.77(10)
C8 Ru2 C7 Ru1 -127.71(15)
C12 Ru2 C7 Ru1 -91.07(9)
C11 Ru2 C7 Ru1 -51.81(7)
C15 C7 C8 C9 -3.1(3)
Ru1 C7 C8 C9 179.26(18)
Ru2 C7 C8 C9 121.7(2)
C15 C7 C8 C12 171.07(19)
Ru1 C7 C8 C12 -6.6(2)
Ru2 C7 C8 C12 -64.14(16)
C15 C7 C8 Ru2 -124.79(19)
Ru1 C7 C8 Ru2 57.57(12)
C4 Ru2 C8 C7 -71.1(3)
C6 Ru2 C8 C7 64.07(15)
C5 Ru2 C8 C7 160.86(14)
C12 Ru2 C8 C7 -120.33(19)
C11 Ru2 C8 C7 -87.92(14)
Ru1 Ru2 C8 C7 -37.46(12)
C4 Ru2 C8 C9 162.5(2)
C6 Ru2 C8 C9 -62.4(2)
C5 Ru2 C8 C9 34.4(2)
C12 Ru2 C8 C9 113.2(2)
C11 Ru2 C8 C9 145.7(2)
C7 Ru2 C8 C9 -126.4(3)
Ru1 Ru2 C8 C9 -163.9(2)
C4 Ru2 C8 C12 49.3(3)
C6 Ru2 C8 C12 -175.60(13)
C5 Ru2 C8 C12 -78.80(14)
C11 Ru2 C8 C12 32.41(12)
C7 Ru2 C8 C12 120.33(19)
Ru1 Ru2 C8 C12 82.87(12)
C7 C8 C9 C10 -136(6)
C12 C8 C9 C10 50(6)
Ru2 C8 C9 C10 -36(6)
C8 C9 C10 C25 108(7)
C2 Ru1 C11 C12 -94.27(18)
C3 Ru1 C11 C12 168.73(18)
C1 Ru1 C11 C12 77.6(4)
C7 Ru1 C11 C12 0.79(16)
Ru2 Ru1 C11 C12 59.26(15)
C2 Ru1 C11 C41 79.1(2)
C3 Ru1 C11 C41 -17.9(2)
C1 Ru1 C11 C41 -109.0(3)
C7 Ru1 C11 C41 174.2(2)
Ru2 Ru1 C11 C41 -127.3(2)
C2 Ru1 C11 Ru2 -153.53(9)
C3 Ru1 C11 Ru2 109.47(9)
C1 Ru1 C11 Ru2 18.3(3)
C7 Ru1 C11 Ru2 -58.46(7)
C4 Ru2 C11 C12 152.96(15)
C6 Ru2 C11 C12 -107.6(2)
C5 Ru2 C11 C12 55.27(16)
C8 Ru2 C11 C12 -34.09(14)
C7 Ru2 C11 C12 -73.20(14)
Ru1 Ru2 C11 C12 -124.78(16)
C4 Ru2 C11 C41 41.1(2)
C6 Ru2 C11 C41 140.5(2)
C5 Ru2 C11 C41 -56.6(2)
C8 Ru2 C11 C41 -146.0(2)
C12 Ru2 C11 C41 -111.9(3)
C7 Ru2 C11 C41 174.9(2)
Ru1 Ru2 C11 C41 123.3(2)
C4 Ru2 C11 Ru1 -82.26(10)
C6 Ru2 C11 Ru1 17.1(2)
C5 Ru2 C11 Ru1 -179.95(9)
C8 Ru2 C11 Ru1 90.69(9)
C12 Ru2 C11 Ru1 124.78(16)
C7 Ru2 C11 Ru1 51.58(7)
C41 C11 C12 C13 0.8(3)
Ru1 C11 C12 C13 174.62(16)
Ru2 C11 C12 C13 -122.6(2)
C41 C11 C12 C8 -178.36(19)
Ru1 C11 C12 C8 -4.6(3)
Ru2 C11 C12 C8 58.17(16)
C41 C11 C12 Ru2 123.5(2)
Ru1 C11 C12 Ru2 -62.75(12)
C7 C8 C12 C11 7.2(3)
C9 C8 C12 C11 -178.1(2)
Ru2 C8 C12 C11 -60.45(17)
C7 C8 C12 C13 -172.0(2)
C9 C8 C12 C13 2.7(3)
Ru2 C8 C12 C13 120.3(2)
C7 C8 C12 Ru2 67.65(17)
C9 C8 C12 Ru2 -117.7(2)
C4 Ru2 C12 C11 -32.80(18)
C6 Ru2 C12 C11 131.76(17)
C5 Ru2 C12 C11 -130.85(15)
C8 Ru2 C12 C11 124.72(19)
C7 Ru2 C12 C11 90.04(15)
Ru1 Ru2 C12 C11 39.51(12)
C4 Ru2 C12 C13 86.5(2)
C6 Ru2 C12 C13 -108.9(2)
C5 Ru2 C12 C13 -11.5(2)
C8 Ru2 C12 C13 -115.9(2)
C11 Ru2 C12 C13 119.3(3)
C7 Ru2 C12 C13 -150.6(2)
Ru1 Ru2 C12 C13 158.9(2)
C4 Ru2 C12 C8 -157.52(14)
C6 Ru2 C12 C8 7.0(2)
C5 Ru2 C12 C8 104.43(14)
C11 Ru2 C12 C8 -124.72(19)
C7 Ru2 C12 C8 -34.68(12)
Ru1 Ru2 C12 C8 -85.22(12)
C11 C12 C13 C14 -14(3)
C8 C12 C13 C14 165(2)
Ru2 C12 C13 C14 -107(2)
C12 C13 C14 C31 12(8)
C8 C7 C15 C16 16.2(4)
Ru1 C7 C15 C16 -166.4(2)
Ru2 C7 C15 C16 -67.2(3)
C8 C7 C15 C19 -154.6(2)
Ru1 C7 C15 C19 22.8(3)
Ru2 C7 C15 C19 122.0(2)
C8 C7 C15 Fe1 -71.3(3)
Ru1 C7 C15 Fe1 106.15(18)
Ru2 C7 C15 Fe1 -154.70(12)
C19 Fe1 C15 C16 117.3(2)
C20 Fe1 C15 C16 -76.69(17)
C24 Fe1 C15 C16 -118.51(15)
C21 Fe1 C15 C16 -42.6(4)
C23 Fe1 C15 C16 -160.78(15)
C17 Fe1 C15 C16 37.05(14)
C22 Fe1 C15 C16 164.7(2)
C18 Fe1 C15 C16 80.52(15)
C16 Fe1 C15 C19 -117.3(2)
C20 Fe1 C15 C19 166.01(15)
C24 Fe1 C15 C19 124.20(15)
C21 Fe1 C15 C19 -159.9(3)
C23 Fe1 C15 C19 81.92(17)
C17 Fe1 C15 C19 -80.25(15)
C22 Fe1 C15 C19 47.4(3)
C18 Fe1 C15 C19 -36.77(15)
C19 Fe1 C15 C7 -117.0(2)
C16 Fe1 C15 C7 125.7(2)
C20 Fe1 C15 C7 49.0(2)
C24 Fe1 C15 C7 7.2(2)
C21 Fe1 C15 C7 83.0(4)
C23 Fe1 C15 C7 -35.1(2)
C17 Fe1 C15 C7 162.7(2)
C22 Fe1 C15 C7 -69.6(3)
C18 Fe1 C15 C7 -153.8(2)
C19 C15 C16 C17 -0.2(3)
C7 C15 C16 C17 -172.3(2)
Fe1 C15 C16 C17 -59.30(17)
C19 C15 C16 Fe1 59.10(15)
C7 C15 C16 Fe1 -113.0(3)
C19 Fe1 C16 C17 80.89(17)
C20 Fe1 C16 C17 -117.11(17)
C24 Fe1 C16 C17 -159.04(16)
C21 Fe1 C16 C17 -75.09(19)
C23 Fe1 C16 C17 168.3(3)
C22 Fe1 C16 C17 -42.7(4)
C18 Fe1 C16 C17 37.31(16)
C15 Fe1 C16 C17 120.1(2)
C19 Fe1 C16 C15 -39.17(14)
C20 Fe1 C16 C15 122.83(15)
C24 Fe1 C16 C15 80.90(17)
C21 Fe1 C16 C15 164.86(14)
C23 Fe1 C16 C15 48.3(3)
C17 Fe1 C16 C15 -120.1(2)
C22 Fe1 C16 C15 -162.7(3)
C18 Fe1 C16 C15 -82.75(15)
C15 C16 C17 C18 0.1(3)
Fe1 C16 C17 C18 -59.06(18)
C15 C16 C17 Fe1 59.15(17)
C19 Fe1 C17 C16 -82.47(16)
C20 Fe1 C17 C16 80.95(18)
C24 Fe1 C17 C16 50.2(3)
C21 Fe1 C17 C16 123.00(16)
C23 Fe1 C17 C16 -167.0(3)
C22 Fe1 C17 C16 163.78(16)
C18 Fe1 C17 C16 -119.8(2)
C15 Fe1 C17 C16 -37.78(15)
C19 Fe1 C17 C18 37.37(15)
C16 Fe1 C17 C18 119.8(2)
C20 Fe1 C17 C18 -159.22(15)
C24 Fe1 C17 C18 170.1(2)
C21 Fe1 C17 C18 -117.17(16)
C23 Fe1 C17 C18 -47.1(4)
C22 Fe1 C17 C18 -76.38(19)
C15 Fe1 C17 C18 82.06(16)
C16 C17 C18 C19 0.1(3)
Fe1 C17 C18 C19 -58.71(17)
C16 C17 C18 Fe1 58.76(18)
C16 Fe1 C18 C19 82.29(16)
C20 Fe1 C18 C19 167.2(2)
C24 Fe1 C18 C19 -47.7(4)
C21 Fe1 C18 C19 -160.36(15)
C23 Fe1 C18 C19 -77.68(18)
C17 Fe1 C18 C19 119.7(2)
C22 Fe1 C18 C19 -118.49(16)
C15 Fe1 C18 C19 37.70(14)
C19 Fe1 C18 C17 -119.7(2)
C16 Fe1 C18 C17 -37.38(15)
C20 Fe1 C18 C17 47.6(3)
C24 Fe1 C18 C17 -167.4(3)
C21 Fe1 C18 C17 79.97(18)
C23 Fe1 C18 C17 162.65(16)
C22 Fe1 C18 C17 121.84(16)
C15 Fe1 C18 C17 -81.97(16)
C17 C18 C19 C15 -0.2(3)
Fe1 C18 C19 C15 -59.15(16)
C17 C18 C19 Fe1 58.97(17)
C16 C15 C19 C18 0.2(3)
C7 C15 C19 C18 173.0(2)
Fe1 C15 C19 C18 59.41(17)
C16 C15 C19 Fe1 -59.19(16)
C7 C15 C19 Fe1 113.6(2)
C16 Fe1 C19 C18 -81.23(16)
C20 Fe1 C19 C18 -162.2(3)
C24 Fe1 C19 C18 163.50(15)
C21 Fe1 C19 C18 44.3(3)
C23 Fe1 C19 C18 121.97(16)
C17 Fe1 C19 C18 -37.44(15)
C22 Fe1 C19 C18 79.16(18)
C15 Fe1 C19 C18 -120.3(2)
C16 Fe1 C19 C15 39.11(14)
C20 Fe1 C19 C15 -41.8(4)
C24 Fe1 C19 C15 -76.17(17)
C21 Fe1 C19 C15 164.7(2)
C23 Fe1 C19 C15 -117.69(15)
C17 Fe1 C19 C15 82.89(15)
C22 Fe1 C19 C15 -160.50(14)
C18 Fe1 C19 C15 120.3(2)
C19 Fe1 C20 C24 -44.6(4)
C16 Fe1 C20 C24 -119.59(15)
C21 Fe1 C20 C24 118.9(2)
C23 Fe1 C20 C24 37.56(15)
C17 Fe1 C20 C24 -161.98(15)
C22 Fe1 C20 C24 81.37(16)
C18 Fe1 C20 C24 164.1(2)
C15 Fe1 C20 C24 -77.10(18)
C19 Fe1 C20 C21 -163.5(3)
C16 Fe1 C20 C21 121.55(17)
C24 Fe1 C20 C21 -118.9(2)
C23 Fe1 C20 C21 -81.29(17)
C17 Fe1 C20 C21 79.17(19)
C22 Fe1 C20 C21 -37.48(16)
C18 Fe1 C20 C21 45.3(3)
C15 Fe1 C20 C21 164.05(16)
C24 C20 C21 C22 -0.2(3)
Fe1 C20 C21 C22 59.50(18)
C24 C20 C21 Fe1 -59.70(17)
C19 Fe1 C21 C22 49.0(3)
C16 Fe1 C21 C22 163.40(15)
C20 Fe1 C21 C22 -119.2(2)
C24 Fe1 C21 C22 -81.43(17)
C23 Fe1 C21 C22 -37.73(16)
C17 Fe1 C21 C22 122.43(16)
C18 Fe1 C21 C22 80.59(18)
C15 Fe1 C21 C22 -164.0(3)
C19 Fe1 C21 C20 168.2(2)
C16 Fe1 C21 C20 -77.39(19)
C24 Fe1 C21 C20 37.78(16)
C23 Fe1 C21 C20 81.48(17)
C17 Fe1 C21 C20 -118.36(16)
C22 Fe1 C21 C20 119.2(2)
C18 Fe1 C21 C20 -160.20(15)
C15 Fe1 C21 C20 -44.8(4)
C20 C21 C22 C23 0.2(3)
Fe1 C21 C22 C23 59.38(18)
C20 C21 C22 Fe1 -59.19(18)
C19 Fe1 C22 C21 -158.44(16)
C16 Fe1 C22 C21 -43.6(4)
C20 Fe1 C22 C21 37.93(16)
C24 Fe1 C22 C21 81.73(17)
C23 Fe1 C22 C21 119.2(2)
C17 Fe1 C22 C21 -75.41(19)
C18 Fe1 C22 C21 -116.70(17)
C15 Fe1 C22 C21 166.8(2)
C19 Fe1 C22 C23 82.39(18)
C16 Fe1 C22 C23 -162.8(3)
C20 Fe1 C22 C23 -81.24(17)
C24 Fe1 C22 C23 -37.44(16)
C21 Fe1 C22 C23 -119.2(2)
C17 Fe1 C22 C23 165.42(16)
C18 Fe1 C22 C23 124.13(17)
C15 Fe1 C22 C23 47.7(3)
C21 C22 C23 C24 -0.1(3)
Fe1 C22 C23 C24 59.29(17)
C21 C22 C23 Fe1 -59.41(18)
C19 Fe1 C23 C24 124.16(16)
C16 Fe1 C23 C24 44.7(4)
C20 Fe1 C23 C24 -37.66(15)
C21 Fe1 C23 C24 -81.89(17)
C17 Fe1 C23 C24 -158.5(3)
C22 Fe1 C23 C24 -119.5(2)
C18 Fe1 C23 C24 166.15(15)
C15 Fe1 C23 C24 80.33(18)
C19 Fe1 C23 C22 -116.36(17)
C16 Fe1 C23 C22 164.1(3)
C20 Fe1 C23 C22 81.82(17)
C24 Fe1 C23 C22 119.5(2)
C21 Fe1 C23 C22 37.59(16)
C17 Fe1 C23 C22 -39.0(4)
C18 Fe1 C23 C22 -74.4(2)
C15 Fe1 C23 C22 -160.20(15)
C22 C23 C24 C20 0.0(3)
Fe1 C23 C24 C20 59.34(17)
C22 C23 C24 Fe1 -59.35(18)
C21 C20 C24 C23 0.1(3)
Fe1 C20 C24 C23 -59.48(17)
C21 C20 C24 Fe1 59.61(18)
C19 Fe1 C24 C23 -75.75(19)
C16 Fe1 C24 C23 -161.90(16)
C20 Fe1 C24 C23 119.3(2)
C21 Fe1 C24 C23 81.18(17)
C17 Fe1 C24 C23 161.8(3)
C22 Fe1 C24 C23 37.55(16)
C18 Fe1 C24 C23 -39.4(4)
C15 Fe1 C24 C23 -118.41(16)
C19 Fe1 C24 C20 164.98(15)
C16 Fe1 C24 C20 78.83(18)
C21 Fe1 C24 C20 -38.10(15)
C23 Fe1 C24 C20 -119.3(2)
C17 Fe1 C24 C20 42.5(3)
C22 Fe1 C24 C20 -81.73(17)
C18 Fe1 C24 C20 -158.6(3)
C15 Fe1 C24 C20 122.32(15)
C9 C10 C25 C30 -11(3)
C9 C10 C25 C26 170(3)
C30 C25 C26 C27 0.0(4)
C10 C25 C26 C27 179.0(2)
C25 C26 C27 C28 -0.1(4)
C26 C27 C28 C29 -0.1(4)
C27 C28 C29 C30 0.3(4)
C26 C25 C30 C29 0.2(4)
C10 C25 C30 C29 -178.8(2)
C28 C29 C30 C25 -0.4(4)
C13 C14 C31 C35 155(6)
C13 C14 C31 C32 -20(7)
C13 C14 C31 Fe2 66(7)
C32 Fe2 C31 C35 118.42(19)
C36 Fe2 C31 C35 -122.59(14)
C37 Fe2 C31 C35 -164.02(14)
C40 Fe2 C31 C35 -81.48(16)
C33 Fe2 C31 C35 80.82(15)
C38 Fe2 C31 C35 166.2(3)
C39 Fe2 C31 C35 -52.1(3)
C34 Fe2 C31 C35 37.37(14)
C32 Fe2 C31 C14 -119.6(2)
C36 Fe2 C31 C14 -0.6(2)
C37 Fe2 C31 C14 -42.0(2)
C35 Fe2 C31 C14 122.0(2)
C40 Fe2 C31 C14 40.5(2)
C33 Fe2 C31 C14 -157.2(2)
C38 Fe2 C31 C14 -71.8(3)
C39 Fe2 C31 C14 69.9(3)
C34 Fe2 C31 C14 159.4(2)
C36 Fe2 C31 C32 118.99(14)
C37 Fe2 C31 C32 77.56(16)
C35 Fe2 C31 C32 -118.42(19)
C40 Fe2 C31 C32 160.10(14)
C33 Fe2 C31 C32 -37.60(14)
C38 Fe2 C31 C32 47.8(3)
C39 Fe2 C31 C32 -170.6(2)
C34 Fe2 C31 C32 -81.04(15)
C35 C31 C32 C33 0.3(3)
C14 C31 C32 C33 176.3(2)
Fe2 C31 C32 C33 60.03(16)
C35 C31 C32 Fe2 -59.72(15)
C14 C31 C32 Fe2 116.3(2)
C31 Fe2 C32 C33 -119.0(2)
C36 Fe2 C32 C33 162.35(15)
C37 Fe2 C32 C33 120.62(15)
C35 Fe2 C32 C33 -80.72(15)
C40 Fe2 C32 C33 -167.5(2)
C38 Fe2 C32 C33 79.46(17)
C39 Fe2 C32 C33 50.8(3)
C34 Fe2 C32 C33 -37.16(15)
C36 Fe2 C32 C31 -78.63(16)
C37 Fe2 C32 C31 -120.35(14)
C35 Fe2 C32 C31 38.30(13)
C40 Fe2 C32 C31 -48.5(3)
C33 Fe2 C32 C31 119.0(2)
C38 Fe2 C32 C31 -161.51(14)
C39 Fe2 C32 C31 169.9(3)
C34 Fe2 C32 C31 81.87(15)
C31 C32 C33 C34 -0.3(3)
Fe2 C32 C33 C34 59.04(17)
C31 C32 C33 Fe2 -59.37(16)
C32 Fe2 C33 C34 -119.9(2)
C31 Fe2 C33 C34 -81.58(15)
C36 Fe2 C33 C34 -162.1(2)
C37 Fe2 C33 C34 163.25(15)
C35 Fe2 C33 C34 -37.22(15)
C40 Fe2 C33 C34 45.0(4)
C38 Fe2 C33 C34 120.60(16)
C39 Fe2 C33 C34 79.15(18)
C31 Fe2 C33 C32 38.31(14)
C36 Fe2 C33 C32 -42.2(3)
C37 Fe2 C33 C32 -76.86(17)
C35 Fe2 C33 C32 82.67(15)
C40 Fe2 C33 C32 164.9(3)
C38 Fe2 C33 C32 -119.51(15)
C39 Fe2 C33 C32 -160.96(15)
C34 Fe2 C33 C32 119.9(2)
C32 C33 C34 C35 0.2(3)
Fe2 C33 C34 C35 58.69(17)
C32 C33 C34 Fe2 -58.48(17)
C32 Fe2 C34 C33 37.37(14)
C31 Fe2 C34 C33 82.00(15)
C36 Fe2 C34 C33 159.4(3)
C37 Fe2 C34 C33 -41.3(3)
C35 Fe2 C34 C33 120.0(2)
C40 Fe2 C34 C33 -163.80(15)
C38 Fe2 C34 C33 -78.39(17)
C39 Fe2 C34 C33 -121.15(16)
C32 Fe2 C34 C35 -82.62(15)
C31 Fe2 C34 C35 -37.99(14)
C36 Fe2 C34 C35 39.4(3)
C37 Fe2 C34 C35 -161.3(2)
C40 Fe2 C34 C35 76.22(17)
C33 Fe2 C34 C35 -120.0(2)
C38 Fe2 C34 C35 161.63(14)
C39 Fe2 C34 C35 118.87(15)
C33 C34 C35 C31 0.0(3)
Fe2 C34 C35 C31 58.91(16)
C33 C34 C35 Fe2 -58.93(17)
C14 C31 C35 C34 -176.1(2)
C32 C31 C35 C34 -0.2(3)
Fe2 C31 C35 C34 -59.59(16)
C14 C31 C35 Fe2 -116.5(2)
C32 C31 C35 Fe2 59.41(16)
C32 Fe2 C35 C34 80.86(15)
C31 Fe2 C35 C34 119.38(19)
C36 Fe2 C35 C34 -165.17(14)
C37 Fe2 C35 C34 160.5(3)
C40 Fe2 C35 C34 -123.18(15)
C33 Fe2 C35 C34 37.14(14)
C38 Fe2 C35 C34 -46.9(3)
C39 Fe2 C35 C34 -81.12(17)
C32 Fe2 C35 C31 -38.52(13)
C36 Fe2 C35 C31 75.45(16)
C37 Fe2 C35 C31 41.1(3)
C40 Fe2 C35 C31 117.44(14)
C33 Fe2 C35 C31 -82.24(14)
C38 Fe2 C35 C31 -166.3(3)
C39 Fe2 C35 C31 159.50(14)
C34 Fe2 C35 C31 -119.38(19)
C32 Fe2 C36 C40 162.51(15)
C31 Fe2 C36 C40 120.14(16)
C37 Fe2 C36 C40 -119.2(2)
C35 Fe2 C36 C40 78.68(18)
C33 Fe2 C36 C40 -166.9(2)
C38 Fe2 C36 C40 -81.35(17)
C39 Fe2 C36 C40 -37.76(16)
C34 Fe2 C36 C40 49.2(4)
C32 Fe2 C36 C37 -78.29(17)
C31 Fe2 C36 C37 -120.65(15)
C35 Fe2 C36 C37 -162.11(14)
C40 Fe2 C36 C37 119.2(2)
C33 Fe2 C36 C37 -47.7(3)
C38 Fe2 C36 C37 37.85(15)
C39 Fe2 C36 C37 81.45(17)
C34 Fe2 C36 C37 168.4(3)
C40 C36 C37 C38 0.0(3)
Fe2 C36 C37 C38 -59.87(17)
C40 C36 C37 Fe2 59.89(17)
C32 Fe2 C37 C36 119.08(15)
C31 Fe2 C37 C36 76.89(17)
C35 Fe2 C37 C36 46.3(3)
C40 Fe2 C37 C36 -37.54(15)
C33 Fe2 C37 C36 160.30(15)
C38 Fe2 C37 C36 -119.0(2)
C39 Fe2 C37 C36 -81.37(17)
C34 Fe2 C37 C36 -169.5(2)
C32 Fe2 C37 C38 -121.93(16)
C31 Fe2 C37 C38 -164.11(15)
C36 Fe2 C37 C38 119.0(2)
C35 Fe2 C37 C38 165.3(2)
C40 Fe2 C37 C38 81.45(16)
C33 Fe2 C37 C38 -80.71(17)
C39 Fe2 C37 C38 37.63(15)
C34 Fe2 C37 C38 -50.5(3)
C36 C37 C38 C39 0.0(3)
Fe2 C37 C38 C39 -59.49(17)
C36 C37 C38 Fe2 59.49(17)
C32 Fe2 C38 C39 -165.20(15)
C31 Fe2 C38 C39 159.2(2)
C36 Fe2 C38 C39 81.06(17)
C37 Fe2 C38 C39 119.0(2)
C35 Fe2 C38 C39 -46.5(3)
C40 Fe2 C38 C39 37.40(15)
C33 Fe2 C38 C39 -122.91(16)
C34 Fe2 C38 C39 -81.06(18)
C32 Fe2 C38 C37 75.83(18)
C31 Fe2 C38 C37 40.2(3)
C36 Fe2 C38 C37 -37.91(15)
C35 Fe2 C38 C37 -165.5(2)
C40 Fe2 C38 C37 -81.57(17)
C33 Fe2 C38 C37 118.12(16)
C39 Fe2 C38 C37 -119.0(2)
C34 Fe2 C38 C37 159.97(15)
C37 C38 C39 C40 0.0(3)
Fe2 C38 C39 C40 -59.04(17)
C37 C38 C39 Fe2 59.02(17)
C32 Fe2 C39 C38 38.5(4)
C31 Fe2 C39 C38 -159.8(2)
C36 Fe2 C39 C38 -82.12(17)
C37 Fe2 C39 C38 -37.98(16)
C35 Fe2 C39 C38 161.74(15)
C40 Fe2 C39 C38 -119.8(2)
C33 Fe2 C39 C38 76.41(18)
C34 Fe2 C39 C38 118.86(16)
C32 Fe2 C39 C40 158.3(3)
C31 Fe2 C39 C40 -40.0(3)
C36 Fe2 C39 C40 37.67(15)
C37 Fe2 C39 C40 81.81(16)
C35 Fe2 C39 C40 -78.48(17)
C33 Fe2 C39 C40 -163.81(15)
C38 Fe2 C39 C40 119.8(2)
C34 Fe2 C39 C40 -121.36(16)
C37 C36 C40 C39 0.0(3)
Fe2 C36 C40 C39 59.47(17)
C37 C36 C40 Fe2 -59.51(17)
C38 C39 C40 C36 0.0(3)
Fe2 C39 C40 C36 -59.12(17)
C38 C39 C40 Fe2 59.16(17)
C32 Fe2 C40 C36 -41.7(3)
C31 Fe2 C40 C36 -77.11(18)
C37 Fe2 C40 C36 37.86(16)
C35 Fe2 C40 C36 -120.30(16)
C33 Fe2 C40 C36 164.2(3)
C38 Fe2 C40 C36 81.87(17)
C39 Fe2 C40 C36 119.1(2)
C34 Fe2 C40 C36 -161.81(15)
C32 Fe2 C40 C39 -160.8(2)
C31 Fe2 C40 C39 163.79(15)
C36 Fe2 C40 C39 -119.1(2)
C37 Fe2 C40 C39 -81.23(17)
C35 Fe2 C40 C39 120.61(16)
C33 Fe2 C40 C39 45.1(4)
C38 Fe2 C40 C39 -37.23(15)
C34 Fe2 C40 C39 79.10(18)
C12 C11 C41 C46 -72.4(3)
Ru1 C11 C41 C46 114.4(2)
Ru2 C11 C41 C46 14.2(3)
C12 C11 C41 C42 107.1(3)
Ru1 C11 C41 C42 -66.2(3)
Ru2 C11 C41 C42 -166.33(19)
C46 C41 C42 C43 -1.3(4)
C11 C41 C42 C43 179.3(3)
C41 C42 C43 C44 -0.7(5)
C42 C43 C44 C45 1.8(5)
C43 C44 C45 C46 -1.0(5)
C42 C41 C46 C45 2.2(4)
C11 C41 C46 C45 -178.4(2)
C44 C45 C46 C41 -1.1(4)
